data_2007000
loop_
_publ_author_name
'Gould, Robert O.'
'Harris, Steven G.'
'McNab, Hamish'
'Parsons, Simon'
'Withell, Kirsti'

_publ_section_title
;
 Two Methylsulfanylmethylene Derivatives of Meldrum's Acid
;
_journal_issue 2
_journal_name_full 'Acta Crystallographica Section C'
_journal_page_first 234
_journal_page_last 236
_journal_paper_doi 10.1107/S0108270197014170
_journal_volume 54
_journal_year 1998
_chemical_formula_moiety 'C12 H12 O4 S2'
_chemical_formula_sum 'C12 H12 O4 S2'
_chemical_formula_weight 284.34
_chemical_name_systematic
;
 ?
;
_space_group_IT_number 2
_symmetry_cell_setting triclinic
_symmetry_space_group_name_Hall '-P 1'
_symmetry_space_group_name_H-M 'P -1'
_audit_creation_method SHELXL
_cell_angle_alpha 79.00(8)
_cell_angle_beta 84.36(11)
_cell_angle_gamma 83.08(8)
_cell_formula_units_Z 2
_cell_length_a 6.137(8)
_cell_length_b 7.170(8)
_cell_length_c 15.00(3)
_cell_measurement_reflns_used 50
_cell_measurement_temperature 150.0(2)
_cell_measurement_theta_max 16
_cell_measurement_theta_min 9.5
_cell_volume 641.3(17)
_computing_cell_refinement DIF4
_computing_data_collection 'DIF4 (Stoe & Cie, 1990a)'
_computing_data_reduction 'REDU4 (Stoe & Cie, 1990b)'
_computing_molecular_graphics SHELXTL
_computing_structure_refinement 'SHELXL96 (Sheldrick, 1996)'
_computing_structure_solution 'SHELXTL (Sheldrick, 1994)'
_diffrn_ambient_temperature 150.0(2)
_diffrn_measurement_device
;
Stoe Stadi-4 diffractometer equipped
with an Oxford Cryosystems low temperature device
;
_diffrn_measurement_method \w-2\q
_diffrn_radiation_monochromator graphite
_diffrn_radiation_source 'fine-focus sealed tube'
_diffrn_radiation_type MoK\a
_diffrn_radiation_wavelength 0.71073
_diffrn_reflns_av_R_equivalents 0.022
_diffrn_reflns_av_sigmaI/netI 0.0160
_diffrn_reflns_limit_h_max 7
_diffrn_reflns_limit_h_min -7
_diffrn_reflns_limit_k_max 8
_diffrn_reflns_limit_k_min -8
_diffrn_reflns_limit_l_max 17
_diffrn_reflns_limit_l_min 0
_diffrn_reflns_number 3309
_diffrn_reflns_theta_max 25.09
_diffrn_reflns_theta_min 2.78
_diffrn_standards_decay_% 4
_diffrn_standards_interval_time 60
_diffrn_standards_number 3
_exptl_absorpt_coefficient_mu 0.418
_exptl_absorpt_correction_type none
_exptl_crystal_colour Colourless
_exptl_crystal_density_diffrn 1.473
_exptl_crystal_density_meas ?
_exptl_crystal_description block
_exptl_crystal_F_000 296
_exptl_crystal_size_max 0.55
_exptl_crystal_size_mid 0.55
_exptl_crystal_size_min 0.40
_refine_diff_density_max 0.49
_refine_diff_density_min -0.72
_refine_ls_extinction_method none
_refine_ls_goodness_of_fit_all 1.152
_refine_ls_goodness_of_fit_obs 1.147
_refine_ls_hydrogen_treatment 'H atoms riding'
_refine_ls_matrix_type full
_refine_ls_number_parameters 166
_refine_ls_number_reflns 2200
_refine_ls_number_restraints 18
_refine_ls_restrained_S_all 1.153
_refine_ls_restrained_S_obs 1.146
_refine_ls_R_factor_all 0.065
_refine_ls_R_factor_obs .061
_refine_ls_shift/esd_max 0.001
_refine_ls_shift/esd_mean 0.000
_refine_ls_structure_factor_coef Fsqd
_refine_ls_weighting_details 'w = 1/[\s^2^(Fo^2^)+(0.0945P)^2^+1.3847P] where P = (Fo^2^+2Fc^2^)/3'
_refine_ls_weighting_scheme calc
_refine_ls_wR_factor_all 0.187
_refine_ls_wR_factor_obs .180
_reflns_number_observed 2068
_reflns_number_total 2200
_reflns_observed_criterion >2sigma(I)
_cod_data_source_file cf1192.cif
_cod_data_source_block 3
_cod_depositor_comments
;
The following automatic conversions were performed:
'_symmetry_cell_setting' value 'Triclinic' changed to 'triclinic'
according to '/home/saulius/struct/CIF-dictionaries/cif_core.dic'
dictionary named 'cif_core.dic' version 2.4.1 from 2010-06-29.

Automatic conversion script
Id: cif_fix_enum 1527 2010-12-29 10:47:43Z saulius 

The following automatic conversions were performed:

'_symmetry_cell_setting' value 'Triclinic' changed to 'triclinic'
according to /home/saulius/struct/CIF-dictionaries/cif_core.dic
dictionary named 'cif_core.dic' version 2.4.1 from 2010-06-29.

Automatic conversion script
Id: cif_fix_values 1715 2011-07-08 13:25:40Z adriana 

The following automatic conversions were performed:

'_exptl_crystal_density_meas' value 'not measured' was changed to '?'
- the value is perceived as not measured.

Automatic conversion script
Id: cif_fix_values 3008 2015-01-20 13:52:24Z robertas 

The following automatic conversions were performed:

'_refine_ls_weighting_scheme' value 'calc w =
1/[\s^2^(Fo^2^)+(0.0945P)^2^+1.3847P] where P = (Fo^2^+2Fc^2^)/3' was
changed to 'calc'. New tag '_refine_ls_weighting_details' was
created. The value of the new tag was set to 'w =
1/[\s^2^(Fo^2^)+(0.0945P)^2^+1.3847P] where P = (Fo^2^+2Fc^2^)/3'.

Automatic conversion script
Id: cif_fix_values 3143 2015-03-26 13:38:13Z robertas 
;
_cod_original_cell_volume 641.2(15)
_cod_database_code 2007000

loop_
_symmetry_equiv_pos_as_xyz
'x, y, z'
'-x, -y, -z'

loop_
_atom_site_aniso_label
_atom_site_aniso_U_11
_atom_site_aniso_U_22
_atom_site_aniso_U_33
_atom_site_aniso_U_12
_atom_site_aniso_U_13
_atom_site_aniso_U_23
O1 .0285(12) .0336(13) .0210(12) -.0133(10) -.0058(9) -.0021(10)
C2 .0278(17) .0235(16) .0197(16) -.0091(13) -.0017(13) -.0070(13)
C21 .0276(17) .0347(19) .0209(16) -.0010(14) -.0027(13) -.0054(14)
C22 .0341(19) .040(2) .0250(18) -.0135(16) .0042(15) -.0018(15)
O3 .0250(12) .0310(13) .0176(11) -.0060(10) .0026(9) -.0060(9)
C4 .0168(14) .0292(17) .0180(15) -.0031(12) -.0032(11) -.0044(13)
O4 .0353(13) .0319(13) .0224(12) -.0107(11) .0014(10) -.0093(10)
C5 .0234(15) .0222(16) .0188(15) -.0057(13) -.0049(12) -.0038(13)
C6 .0260(16) .0251(16) .0226(17) -.0088(13) -.0039(13) -.0070(13)
O6 .0429(15) .0440(16) .0221(13) -.0173(12) -.0110(11) -.0074(11)
C7 .0230(15) .0278(17) .0155(15) -.0029(13) -.0059(12) -.0023(12)
S1 .0416(6) .0455(6) .0140(5) -.0152(4) -.0024(4) -.0085(4)
C12 .052(2) .068(3) .0216(19) -.023(2) .0119(17) -.0175(19)
S2a .0194(10) .0383(9) .0323(10) -.0056(6) -.0103(6) -.0084(6)
S2'b .041(2) .021(2) .023(2) -.0093(18) -.0024(12) -.0006(17)

loop_
_atom_site_label
_atom_site_fract_x
_atom_site_fract_y
_atom_site_fract_z
_atom_site_U_iso_or_equiv
_atom_site_thermal_displace_type
_atom_site_calc_flag
_atom_site_refinement_flags
_atom_site_occupancy
_atom_site_disorder_group
_atom_site_type_symbol
O1 -.2777(4) -.1614(4) .31398(16) .0270(6) Uani d . 1 . O
C2 -.1824(5) -.1622(5) .3983(2) .0228(7) Uani d . 1 . C
C21 .0528(6) -.2521(5) .3961(2) .0278(8) Uani d . 1 . C
H21A .1417 -.1759 .3480 .033 Uiso calc R 1 . H
H21B .0584 -.3821 .3839 .033 Uiso calc R 1 . H
H21C .1113 -.2565 .4551 .033 Uiso calc R 1 . H
C22 -.3309(6) -.2681(6) .4724(2) .0333(8) Uani d . 1 . C
H22A -.2696 -.2797 .5314 .040 Uiso calc R 1 . H
H22B -.3414 -.3958 .4598 .040 Uiso calc R 1 . H
H22C -.4778 -.1975 .4740 .040 Uiso calc R 1 . H
O3 -.1967(4) .0305(3) .41365(15) .0243(5) Uani d . 1 . O
C4 -.1235(5) .1664(5) .3453(2) .0211(7) Uani d . 1 . C
O4 -.1092(4) .3242(4) .36267(16) .0289(6) Uani d . 1 . O
C5 -.0850(5) .1161(5) .2540(2) .0210(7) Uani d . 1 . C
C6 -.2080(5) -.0374(5) .2386(2) .0236(7) Uani d . 1 . C
O6 -.2566(4) -.0570(4) .16514(17) .0345(6) Uani d . 1 . O
C7 .0406(5) .2152(5) .1837(2) .0220(7) Uani d . 1 . C
S1 .05655(16) .16471(14) .07389(6) .0324(3) Uani d . 1 . S
C12 .3047(7) .2642(7) .0187(3) .0456(11) Uani d . 1 . C
H12A .2742 .4030 .0011 .055 Uiso calc R 1 . H
H12B .3524 .2084 -.0356 .055 Uiso calc R 1 . H
H12C .4212 .2347 .0610 .055 Uiso calc R 1 . H
C8 .1755(5) .3619(4) .1981(2) .0217(7) Uiso d PD .681(5) 1 C
C9a .1501(19) .5494(12) .1555(9) .030(3) Uiso d PD .681(5) 1 C
H9a .0402 .6022 .1148 .045 Uiso calc PR .681(5) 1 H
C10a .3147(10) .6579(8) .1810(4) .0272(13) Uiso d PD .681(5) 1 C
H10a .3209 .7915 .1622 .041 Uiso calc PR .681(5) 1 H
C11a .4575(9) .5391(8) .2353(4) .0275(14) Uiso d PD .681(5) 1 C
H11a .5817 .5798 .2564 .041 Uiso calc PR .681(5) 1 H
S2a .3903(3) .3079(3) .26205(16) .0289(6) Uani d PD .681(5) 1 S
C9'b .3516(3) .319(2) .2519(13) .021(2) Uiso d PD .319(5) 2 C
H9'b .3921 .1956 .2855 .031 Uiso calc PR .319(5) 2 H
C10'b .4656(16) .4886(15) .2508(8) .021(2) Uiso d PD .319(5) 2 C
H10'b .5903 .4908 .2833 .031 Uiso calc PR .319(5) 2 H
C11'b .3649(16) .6415(14) .1959(7) .021(2) Uiso d PD .319(5) 2 C
H11'b .4149 .7648 .1844 .031 Uiso calc PR .319(5) 2 H
S2'b .1383(9) .5904(9) .1494(4) .0287(13) Uani d PD .319(5) 2 S

loop_
_atom_type_symbol
_atom_type_description
_atom_type_scat_dispersion_real
_atom_type_scat_dispersion_imag
_atom_type_scat_source
C C 0.0033 0.0016 'International Tables Vol C Tables 4.2.6.8 and 6.1.1.4'
H H 0.0000 0.0000 'International Tables Vol C Tables 4.2.6.8 and 6.1.1.4'
O O 0.0106 0.0060 'International Tables Vol C Tables 4.2.6.8 and 6.1.1.4'
S S 0.1246 0.1234 'International Tables Vol C Tables 4.2.6.8 and 6.1.1.4'

loop_
_geom_angle_atom_site_label_1
_geom_angle_atom_site_label_2
_geom_angle_atom_site_label_3
_geom_angle
_geom_angle_publ_flag
C6 O1 C2 117.7(3) ?
O3 C2 O1 108.7(3) ?
O3 C2 C21 111.1(3) ?
O1 C2 C21 111.1(3) ?
O3 C2 C22 106.8(3) ?
O1 C2 C22 105.7(3) ?
C21 C2 C22 113.1(3) ?
C4 O3 C2 118.5(3) ?
O4 C4 O3 118.0(3) ?
O4 C4 C5 125.0(3) ?
O3 C4 C5 116.8(3) ?
C7 C5 C4 123.4(3) yes
C7 C5 C6 120.8(3) yes
C4 C5 C6 115.6(3) yes
O6 C6 O1 118.4(3) ?
O6 C6 C5 124.7(3) ?
O1 C6 C5 116.8(3) ?
C5 C7 C8 122.0(3) yes
C5 C7 S1 121.2(3) yes
C8 C7 S1 116.8(2) yes
C7 S1 C12 104.1(2) yes
C9a C8 C7 124.1(5) ?
C9a C8 S2a 113.7(5) ?
C7 C8 S2a 122.0(2) ?
C8 C9a C10a 111.2(7) ?
C11a C10a C9a 110.1(5) ?
C10a C11a S2a 113.2(4) ?
C8 S2a C11a 91.6(3) ?
C9'b C8 C7 122.3(6) ?
C9'b C8 S2'b 113.7(5) ?
C7 C8 S2'b 124.0(3) ?
C8 C9'b C10'b 111.5(8) ?
C11'b C10'b C9'b 109.3(7) ?
C10'b C11'b S2'b 113.7(7) ?
C8 S2'b C11'b 91.8(4) ?

loop_
_geom_bond_atom_site_label_1
_geom_bond_atom_site_label_2
_geom_bond_site_symmetry_2
_geom_bond_distance
_geom_bond_publ_flag
O1 C6 . 1.365(5) yes
O1 C2 . 1.443(5) yes
C2 O3 . 1.435(4) yes
C2 C21 . 1.508(5) ?
C2 C22 . 1.513(5) ?
O3 C4 . 1.355(4) yes
C4 O4 . 1.223(4) yes
C4 C5 . 1.472(5) yes
C5 C7 . 1.377(5) yes
C5 C6 . 1.472(5) yes
C6 O6 . 1.207(5) yes
C7 C8 . 1.473(5) yes
C7 S1 . 1.744(4) yes
S1 C12 . 1.817(5) yes
C8 C9a . 1.372(8) ?
C8 S2a . 1.670(4) ?
C9a C10a . 1.466(12) ?
C10a C11a . 1.362(7) ?
C11a S2a . 1.719(7) ?
C8 C9'b . 1.377(9) ?
C8 S2'b . 1.660(6) ?
C9'b C10'b . 1.475(14) ?
C10'b C11'b . 1.362(9) ?
C11'b S2'b . 1.723(9) ?

loop_
_geom_torsion_atom_site_label_1
_geom_torsion_atom_site_label_2
_geom_torsion_atom_site_label_3
_geom_torsion_atom_site_label_4
_geom_torsion
C6 O1 C2 O3 50.4(4)
C6 O1 C2 C21 -72.2(4)
C6 O1 C2 C22 164.8(3)
O1 C2 O3 C4 -50.4(4)
C21 C2 O3 C4 72.1(4)
C22 C2 O3 C4 -164.1(3)
C2 O3 C4 O4 -170.6(3)
C2 O3 C4 C5 14.4(4)
O4 C4 C5 C7 22.9(5)
O3 C4 C5 C7 -162.5(3)
O4 C4 C5 C6 -151.3(3)
O3 C4 C5 C6 23.4(4)
C2 O1 C6 O6 167.5(3)
C2 O1 C6 C5 -14.7(4)
C7 C5 C6 O6 -19.8(5)
C4 C5 C6 O6 154.6(3)
C7 C5 C6 O1 162.6(3)
C4 C5 C6 O1 -23.0(4)
C4 C5 C7 C8 9.7(5)
C6 C5 C7 C8 -176.4(3)
C4 C5 C7 S1 -173.2(2)
C6 C5 C7 S1 0.7(4)
C5 C7 S1 C12 -160.5(3)
C8 C7 S1 C12 16.8(3)
C5 C7 C8 C9a -120.3(8)
S1 C7 C8 C9a 62.4(8)
C5 C7 C8 S2a 65.2(4)
S1 C7 C8 S2a -112.0(3)
C7 C8 C9a C10a -177.6(5)
S2a C8 C9a C10a -2.7(11)
C8 C9a C10a C11a 4.1(12)
C9a C10a C11a S2a -3.8(9)
C9a C8 S2a C11a 0.5(7)
C7 C8 S2a C11a 175.5(3)
C10a C11a S2a C8 2.0(5)
C5 C7 C8 C9'b 64.2(12)
S1 C7 C8 C9'b -113.1(12)
C5 C7 C8 S2'b -117.9(4)
S1 C7 C8 S2'b 64.8(4)
C7 C8 C9'b C10'b 176.7(9)
S2'b C8 C9'b C10'b -1.4(19)
C8'b C9'b C10'b C11'b -0.(2)
C9'b C10'b C11'b S2'b 1.6(16)
C9'b C8 S2'b C11'b 1.9(12)
C7 C8 S2'b C11'b -176.1(5)
C10'b C11'b S2'b C8 -2.1(10)
